data_7031071
loop_
_publ_author_name
'David, B.'
'Monkowius, U.'
'Rust, J.'
'Lehmann, C. W.'
'Hyzak, L.'
'Mohr, F.'

_publ_section_title
;
 Gold(iii) compounds containing a chelating, dicarbanionic ligand derived
 from 4,4'-di-tert-butylbiphenyl.
;
_journal_issue 28
_journal_name_full 'Dalton transactions (Cambridge, England : 2003)'
_journal_page_first 11059
_journal_page_last 11066
_journal_paper_doi 10.1039/c4dt00778f
_journal_volume 43
_journal_year 2014
_chemical_formula_moiety 'C29 H33 Au Cl N'
_chemical_formula_sum 'C29 H33 Au Cl N'
_chemical_formula_weight 627.98
_space_group_IT_number 2
_symmetry_Int_Tables_number 2
_symmetry_space_group_name_Hall '-P 1'
_symmetry_space_group_name_H-M 'P -1'
_atom_sites_solution_hydrogens geom
_atom_sites_solution_primary direct
_atom_sites_solution_secondary difmap
_audit_block_code BDB015
_audit_creation_date 2012-07-20
_audit_creation_method SHELXL-97
_cell_angle_alpha 67.968(2)
_cell_angle_beta 76.678(2)
_cell_angle_gamma 89.813(2)
_cell_formula_units_Z 2
_cell_length_a 6.9903(8)
_cell_length_b 13.3368(15)
_cell_length_c 14.9617(17)
_cell_measurement_reflns_used 9596
_cell_measurement_temperature 100
_cell_measurement_theta_max 33.6968
_cell_measurement_theta_min 2.8375
_cell_volume 1252.8(2)
_computing_cell_refinement 'SAINT software (Bruker AXS, 2004)'
_computing_data_collection 'APEX2 (Bruker AXS, 2008)'
_computing_data_reduction 'SAINT software (Bruker AXS, 2004)'
_computing_molecular_graphics 'DIAMOND (Crystal Impact GbR, 2005)'
_computing_structure_refinement 'SHELXL-97 (G. M. Sheldrick, 2008)'
_computing_structure_solution 'SHELXS-97 (G. M. Sheldrick, 2008)'
_diffrn_ambient_temperature 100
_diffrn_detector_area_resol_mean 66.67
_diffrn_measured_fraction_theta_full 0.998
_diffrn_measured_fraction_theta_max 0.998
_diffrn_measurement_device_type 'Bruker-AXS Kappa Mach3 APEX-II'
_diffrn_measurement_method 'CCD \f- and \w-scans'
_diffrn_radiation_monochromator 'Incoatec Helios mirrors'
_diffrn_radiation_source '0.2 x 2mm^2^ focus rotating anode'
_diffrn_radiation_type Mo-K\a
_diffrn_radiation_wavelength 0.71073
_diffrn_reflns_av_R_equivalents 0.0451
_diffrn_reflns_av_sigmaI/netI 0.0306
_diffrn_reflns_limit_h_max 9
_diffrn_reflns_limit_h_min -9
_diffrn_reflns_limit_k_max 19
_diffrn_reflns_limit_k_min -19
_diffrn_reflns_limit_l_max 21
_diffrn_reflns_limit_l_min -21
_diffrn_reflns_number 35407
_diffrn_reflns_theta_full 27.50
_diffrn_reflns_theta_max 30.51
_diffrn_reflns_theta_min 1.76
_exptl_absorpt_coefficient_mu 5.995
_exptl_absorpt_correction_T_max 0.7466
_exptl_absorpt_correction_T_min 0.5607
_exptl_absorpt_correction_type gaussian
_exptl_absorpt_process_details 'SADABS (Bruker AXS, 2008)'
_exptl_crystal_colour colourless
_exptl_crystal_density_diffrn 1.665
_exptl_crystal_description needle
_exptl_crystal_F_000 620
_exptl_crystal_size_max 0.26
_exptl_crystal_size_mid 0.03
_exptl_crystal_size_min 0.02
_refine_diff_density_max 2.424
_refine_diff_density_min -2.280
_refine_diff_density_rms 0.193
_refine_ls_extinction_method none
_refine_ls_goodness_of_fit_ref 1.108
_refine_ls_hydrogen_treatment constr
_refine_ls_matrix_type full
_refine_ls_number_parameters 298
_refine_ls_number_reflns 7638
_refine_ls_number_restraints 0
_refine_ls_restrained_S_all 1.108
_refine_ls_R_factor_all 0.0249
_refine_ls_R_factor_gt 0.0236
_refine_ls_shift/su_max 0.003
_refine_ls_shift/su_mean 0.000
_refine_ls_structure_factor_coef Fsqd
_refine_ls_weighting_details 'calc w=1/[\s^2^(Fo^2^)+(0.0000P)^2^+4.2702P] where P=(Fo^2^+2Fc^2^)/3'
_refine_ls_weighting_scheme calc
_refine_ls_wR_factor_gt 0.0547
_refine_ls_wR_factor_ref 0.0557
_reflns_number_gt 7505
_reflns_number_total 7638
_reflns_threshold_expression >2sigma(I)
_cod_data_source_file c4dt00778f1.cif
_cod_data_source_block 5
_cod_depositor_comments 'Adding full bibliography for 7031068--7031072.cif.'
_cod_original_sg_symbol_Hall '-p 1'
_cod_original_sg_symbol_H-M P-1
_cod_database_code 7031071

loop_
_symmetry_equiv_pos_as_xyz
'x, y, z'
'-x, -y, -z'

loop_
_atom_site_label
_atom_site_type_symbol
_atom_site_fract_x
_atom_site_fract_y
_atom_site_fract_z
_atom_site_U_iso_or_equiv
_atom_site_adp_type
_atom_site_occupancy
_atom_site_symmetry_multiplicity
_atom_site_calc_flag
_atom_site_refinement_flags
Au1 Au 0.81551(2) 0.559403(9) 0.888187(8) 0.01174(3) Uani 1 1 d .
C1 C 0.7298(6) 0.4421(2) 1.0310(2) 0.0164(6) Uani 1 1 d .
C2 C 0.6302(5) 0.2734(2) 1.1912(2) 0.0158(6) Uani 1 1 d .
C3 C 0.6323(5) 0.1747(3) 1.1782(2) 0.0169(6) Uani 1 1 d .
C4 C 0.5763(6) 0.0818(3) 1.2643(3) 0.0235(7) Uani 1 1 d .
H4 H 0.5774 0.0127 1.2594 0.028 Uiso 1 1 calc R
C5 C 0.5188(6) 0.0874(3) 1.3572(3) 0.0251(8) Uani 1 1 d .
H5 H 0.4789 0.0224 1.4149 0.030 Uiso 1 1 calc R
C6 C 0.5190(6) 0.1869(3) 1.3670(2) 0.0221(7) Uani 1 1 d .
H6 H 0.4799 0.1892 1.4313 0.027 Uiso 1 1 calc R
C7 C 0.5755(5) 0.2832(3) 1.2839(2) 0.0169(6) Uani 1 1 d .
C8 C 0.6921(6) 0.1727(3) 1.0758(2) 0.0194(6) Uani 1 1 d .
H8A H 0.6027 0.2131 1.0363 0.029 Uiso 1 1 calc R
H8B H 0.6850 0.0973 1.0809 0.029 Uiso 1 1 calc R
H8C H 0.8276 0.2063 1.0435 0.029 Uiso 1 1 calc R
C9 C 0.5786(6) 0.3924(3) 1.2900(2) 0.0197(6) Uani 1 1 d .
H9A H 0.7138 0.4274 1.2638 0.030 Uiso 1 1 calc R
H9B H 0.5310 0.3841 1.3595 0.030 Uiso 1 1 calc R
H9C H 0.4929 0.4374 1.2506 0.030 Uiso 1 1 calc R
C10 C 0.8996(5) 0.6764(2) 0.7482(2) 0.0144(6) Uani 1 1 d .
C11 C 0.9436(5) 0.6574(2) 0.6611(2) 0.0160(6) Uani 1 1 d .
H11 H 0.9355 0.5848 0.6646 0.019 Uiso 1 1 calc R
C12 C 1.0000(5) 0.7437(3) 0.5677(2) 0.0166(6) Uani 1 1 d .
C13 C 1.0153(6) 0.8492(3) 0.5652(2) 0.0204(7) Uani 1 1 d .
H13 H 1.0563 0.9086 0.5029 0.024 Uiso 1 1 calc R
C14 C 0.9712(6) 0.8686(3) 0.6528(2) 0.0192(7) Uani 1 1 d .
H14 H 0.9827 0.9409 0.6495 0.023 Uiso 1 1 calc R
C15 C 0.9106(5) 0.7831(3) 0.7449(2) 0.0154(6) Uani 1 1 d .
C16 C 0.8576(5) 0.7919(2) 0.8420(2) 0.0140(6) Uani 1 1 d .
C17 C 0.8476(5) 0.8882(2) 0.8585(2) 0.0173(6) Uani 1 1 d .
H17 H 0.8784 0.9561 0.8037 0.021 Uiso 1 1 calc R
C18 C 0.7927(5) 0.8850(2) 0.9551(2) 0.0169(6) Uani 1 1 d .
H18 H 0.7864 0.9513 0.9650 0.020 Uiso 1 1 calc R
C19 C 0.7463(5) 0.7867(2) 1.0381(2) 0.0150(5) Uani 1 1 d .
C20 C 0.7539(5) 0.6898(2) 1.0213(2) 0.0150(5) Uani 1 1 d .
H20 H 0.7223 0.6219 1.0762 0.018 Uiso 1 1 calc R
C21 C 0.8076(5) 0.6924(2) 0.9243(2) 0.0136(5) Uani 1 1 d .
C22 C 1.0457(6) 0.7194(3) 0.4725(2) 0.0198(7) Uani 1 1 d .
C23 C 0.8733(7) 0.6492(4) 0.4723(3) 0.0301(9) Uani 1 1 d .
H23A H 0.7554 0.6891 0.4719 0.045 Uiso 1 1 calc R
H23B H 0.8474 0.5819 0.5320 0.045 Uiso 1 1 calc R
H23C H 0.9068 0.6316 0.4129 0.045 Uiso 1 1 calc R
C24 C 1.2333(7) 0.6593(4) 0.4682(3) 0.0288(8) Uani 1 1 d .
H24A H 1.2129 0.5916 0.5273 0.043 Uiso 1 1 calc R
H24B H 1.3443 0.7053 0.4664 0.043 Uiso 1 1 calc R
H24C H 1.2623 0.6425 0.4083 0.043 Uiso 1 1 calc R
C25 C 1.0795(7) 0.8238(3) 0.3777(2) 0.0236(7) Uani 1 1 d .
H25A H 1.1087 0.8049 0.3190 0.035 Uiso 1 1 calc R
H25B H 1.1909 0.8703 0.3748 0.035 Uiso 1 1 calc R
H25C H 0.9604 0.8628 0.3789 0.035 Uiso 1 1 calc R
C26 C 0.6866(6) 0.7895(2) 1.1422(2) 0.0165(6) Uani 1 1 d .
C27 C 0.6492(6) 0.6754(3) 1.2253(2) 0.0205(6) Uani 1 1 d .
H27A H 0.7669 0.6362 1.2181 0.031 Uiso 1 1 calc R
H27B H 0.5368 0.6356 1.2206 0.031 Uiso 1 1 calc R
H27C H 0.6200 0.6817 1.2901 0.031 Uiso 1 1 calc R
C28 C 0.4975(6) 0.8471(3) 1.1521(3) 0.0214(7) Uani 1 1 d .
H28A H 0.4625 0.8521 1.2175 0.032 Uiso 1 1 calc R
H28B H 0.3899 0.8058 1.1454 0.032 Uiso 1 1 calc R
H28C H 0.5194 0.9203 1.0999 0.032 Uiso 1 1 calc R
C29 C 0.8560(6) 0.8515(3) 1.1566(3) 0.0224(7) Uani 1 1 d .
H29A H 0.8773 0.9263 1.1073 0.034 Uiso 1 1 calc R
H29B H 0.9772 0.8154 1.1479 0.034 Uiso 1 1 calc R
H29C H 0.8208 0.8520 1.2237 0.034 Uiso 1 1 calc R
Cl1 Cl 0.82494(15) 0.41278(6) 0.83407(5) 0.01963(14) Uani 1 1 d .
N2 N 0.6847(5) 0.3684(2) 1.10547(19) 0.0159(5) Uani 1 1 d .

loop_
_atom_site_aniso_label
_atom_site_aniso_U_11
_atom_site_aniso_U_22
_atom_site_aniso_U_33
_atom_site_aniso_U_23
_atom_site_aniso_U_13
_atom_site_aniso_U_12
Au1 0.01372(5) 0.01154(5) 0.01053(5) -0.00472(3) -0.00327(4) 0.00175(4)
C1 0.0191(16) 0.0163(13) 0.0160(12) -0.0088(11) -0.0045(13) 0.0032(13)
C2 0.0158(16) 0.0145(13) 0.0146(12) -0.0028(10) -0.0038(12) 0.0011(12)
C3 0.0181(17) 0.0162(13) 0.0168(13) -0.0063(11) -0.0051(12) 0.0027(12)
C4 0.031(2) 0.0162(14) 0.0226(16) -0.0056(13) -0.0083(15) 0.0009(14)
C5 0.031(2) 0.0203(16) 0.0187(15) -0.0020(13) -0.0058(14) -0.0019(14)
C6 0.0252(19) 0.0255(16) 0.0141(14) -0.0056(12) -0.0055(13) 0.0048(14)
C7 0.0148(16) 0.0189(14) 0.0158(13) -0.0054(11) -0.0037(12) 0.0041(12)
C8 0.0219(18) 0.0191(14) 0.0191(14) -0.0086(12) -0.0064(14) 0.0043(13)
C9 0.0208(18) 0.0221(15) 0.0206(14) -0.0116(12) -0.0074(13) 0.0053(13)
C10 0.0153(16) 0.0148(13) 0.0134(12) -0.0050(10) -0.0047(12) 0.0027(11)
C11 0.0191(16) 0.0155(13) 0.0142(12) -0.0074(11) -0.0029(12) 0.0021(12)
C12 0.0179(17) 0.0201(14) 0.0116(12) -0.0068(11) -0.0022(11) 0.0010(12)
C13 0.0268(19) 0.0196(15) 0.0133(13) -0.0057(12) -0.0034(13) 0.0011(13)
C14 0.0253(18) 0.0167(14) 0.0159(14) -0.0066(12) -0.0051(13) 0.0019(12)
C15 0.0157(16) 0.0171(13) 0.0136(12) -0.0059(11) -0.0042(11) 0.0026(11)
C16 0.0147(15) 0.0151(13) 0.0136(12) -0.0060(10) -0.0053(11) 0.0018(11)
C17 0.0207(17) 0.0142(13) 0.0171(13) -0.0058(11) -0.0050(13) 0.0014(12)
C18 0.0207(17) 0.0155(13) 0.0169(13) -0.0086(11) -0.0053(13) 0.0027(12)
C19 0.0164(15) 0.0162(13) 0.0133(12) -0.0072(10) -0.0030(12) 0.0005(12)
C20 0.0165(15) 0.0157(13) 0.0145(12) -0.0070(10) -0.0051(12) 0.0038(12)
C21 0.0150(15) 0.0143(12) 0.0136(12) -0.0071(10) -0.0047(12) 0.0013(11)
C22 0.027(2) 0.0208(15) 0.0122(13) -0.0086(11) -0.0027(13) -0.0007(13)
C23 0.040(2) 0.034(2) 0.0194(17) -0.0151(16) -0.0051(16) -0.0062(18)
C24 0.035(2) 0.033(2) 0.0208(17) -0.0142(16) -0.0058(16) 0.0108(17)
C25 0.034(2) 0.0262(16) 0.0106(12) -0.0064(12) -0.0058(14) 0.0014(16)
C26 0.0200(16) 0.0178(13) 0.0145(12) -0.0084(11) -0.0056(13) 0.0029(13)
C27 0.0264(18) 0.0215(14) 0.0140(13) -0.0087(11) -0.0026(14) 0.0022(15)
C28 0.0200(18) 0.0259(17) 0.0225(16) -0.0151(14) -0.0031(14) 0.0044(14)
C29 0.0238(19) 0.0266(18) 0.0217(16) -0.0141(15) -0.0065(14) -0.0001(14)
Cl1 0.0295(4) 0.0142(3) 0.0176(3) -0.0084(3) -0.0063(3) 0.0026(3)
N2 0.0181(14) 0.0159(11) 0.0150(11) -0.0067(9) -0.0057(11) 0.0045(11)

loop_
_atom_type_symbol
_atom_type_description
_atom_type_scat_dispersion_real
_atom_type_scat_dispersion_imag
_atom_type_scat_source
C C 0.0033 0.0016 'International Tables Vol C Tables 4.2.6.8 and 6.1.1.4'
H H 0.0000 0.0000 'International Tables Vol C Tables 4.2.6.8 and 6.1.1.4'
Au Au -2.0133 8.8022 'International Tables Vol C Tables 4.2.6.8 and 6.1.1.4'
Cl Cl 0.1484 0.1585 'International Tables Vol C Tables 4.2.6.8 and 6.1.1.4'
N N 0.0061 0.0033 'International Tables Vol C Tables 4.2.6.8 and 6.1.1.4'

loop_
_exptl_crystal_face_index_h
_exptl_crystal_face_index_k
_exptl_crystal_face_index_l
_exptl_crystal_face_perp_dist
-1.00 0.00 0.50 0.1300
1.00 0.00 -0.50 0.1300
0.00 0.00 -0.50 0.0100
0.00 0.00 0.50 0.0100
0.00 1.00 0.00 0.0150
0.00 -1.00 0.00 0.0150

loop_
_geom_angle_atom_site_label_1
_geom_angle_atom_site_label_2
_geom_angle_atom_site_label_3
_geom_angle
_geom_angle_publ_flag
C21 Au1 C10 81.27(12) n
C21 Au1 C1 98.04(11) y
C10 Au1 C1 179.31(12) y
C21 Au1 Cl1 175.85(8) y
C10 Au1 Cl1 94.75(8) y
C1 Au1 Cl1 85.95(8) y
N2 C1 Au1 172.3(2) y
N2 C2 C3 117.2(3) y
N2 C2 C7 118.2(3) y
C3 C2 C7 124.6(3) y
C4 C3 C2 116.1(3) y
C4 C3 C8 123.3(3) y
C2 C3 C8 120.6(3) y
C3 C4 C5 121.4(3) y
C3 C4 H4 119.3 n
C5 C4 H4 119.3 n
C4 C5 C6 120.7(3) y
C4 C5 H5 119.6 n
C6 C5 H5 119.6 n
C5 C6 C7 120.9(3) y
C5 C6 H6 119.6 n
C7 C6 H6 119.6 n
C6 C7 C2 116.3(3) y
C6 C7 C9 123.2(3) y
C2 C7 C9 120.6(3) y
C3 C8 H8A 109.5 n
C3 C8 H8B 109.5 n
H8A C8 H8B 109.5 n
C3 C8 H8C 109.5 n
H8A C8 H8C 109.5 n
H8B C8 H8C 109.5 n
C7 C9 H9A 109.5 n
C7 C9 H9B 109.5 n
H9A C9 H9B 109.5 n
C7 C9 H9C 109.5 n
H9A C9 H9C 109.5 n
H9B C9 H9C 109.5 n
C11 C10 C15 120.5(3) y
C11 C10 Au1 125.1(2) y
C15 C10 Au1 114.4(2) y
C10 C11 C12 121.0(3) y
C10 C11 H11 119.5 n
C12 C11 H11 119.5 n
C13 C12 C11 118.0(3) y
C13 C12 C22 122.4(3) y
C11 C12 C22 119.6(3) y
C14 C13 C12 121.0(3) y
C14 C13 H13 119.5 n
C12 C13 H13 119.5 n
C15 C14 C13 120.6(3) y
C15 C14 H14 119.7 n
C13 C14 H14 119.7 n
C14 C15 C10 118.7(3) y
C14 C15 C16 126.3(3) y
C10 C15 C16 115.0(3) y
C17 C16 C21 118.9(3) y
C17 C16 C15 126.0(3) y
C21 C16 C15 115.1(3) y
C18 C17 C16 120.1(3) y
C18 C17 H17 119.9 n
C16 C17 H17 119.9 n
C17 C18 C19 121.9(3) y
C17 C18 H18 119.1 n
C19 C18 H18 119.1 n
C18 C19 C20 117.9(3) y
C18 C19 C26 119.0(3) y
C20 C19 C26 123.1(3) y
C21 C20 C19 120.5(3) y
C21 C20 H20 119.7 n
C19 C20 H20 119.7 n
C20 C21 C16 120.6(3) y
C20 C21 Au1 125.0(2) y
C16 C21 Au1 114.3(2) y
C23 C22 C24 109.7(3) y
C23 C22 C12 110.3(3) y
C24 C22 C12 109.0(3) y
C23 C22 C25 107.3(3) y
C24 C22 C25 108.5(3) y
C12 C22 C25 112.1(3) y
C22 C23 H23A 109.5 n
C22 C23 H23B 109.5 n
H23A C23 H23B 109.5 n
C22 C23 H23C 109.5 n
H23A C23 H23C 109.5 n
H23B C23 H23C 109.5 n
C22 C24 H24A 109.5 n
C22 C24 H24B 109.5 n
H24A C24 H24B 109.5 n
C22 C24 H24C 109.5 n
H24A C24 H24C 109.5 n
H24B C24 H24C 109.5 n
C22 C25 H25A 109.5 n
C22 C25 H25B 109.5 n
H25A C25 H25B 109.5 n
C22 C25 H25C 109.5 n
H25A C25 H25C 109.5 n
H25B C25 H25C 109.5 n
C19 C26 C28 109.3(3) y
C19 C26 C27 112.7(2) y
C28 C26 C27 108.5(3) y
C19 C26 C29 108.7(3) y
C28 C26 C29 110.1(3) y
C27 C26 C29 107.6(3) y
C26 C27 H27A 109.5 n
C26 C27 H27B 109.5 n
H27A C27 H27B 109.5 n
C26 C27 H27C 109.5 n
H27A C27 H27C 109.5 n
H27B C27 H27C 109.5 n
C26 C28 H28A 109.5 n
C26 C28 H28B 109.5 n
H28A C28 H28B 109.5 n
C26 C28 H28C 109.5 n
H28A C28 H28C 109.5 n
H28B C28 H28C 109.5 n
C26 C29 H29A 109.5 n
C26 C29 H29B 109.5 n
H29A C29 H29B 109.5 n
C26 C29 H29C 109.5 n
H29A C29 H29C 109.5 n
H29B C29 H29C 109.5 n
C1 N2 C2 175.1(3) y

loop_
_geom_bond_atom_site_label_1
_geom_bond_atom_site_label_2
_geom_bond_distance
_geom_bond_publ_flag
Au1 C21 2.036(3) y
Au1 C10 2.038(3) y
Au1 C1 2.069(3) y
Au1 Cl1 2.3762(7) y
C1 N2 1.152(4) y
C2 N2 1.398(4) y
C2 C3 1.400(4) y
C2 C7 1.406(4) y
C3 C4 1.386(5) y
C3 C8 1.503(4) y
C4 C5 1.386(5) y
C4 H4 0.9500 n
C5 C6 1.389(5) y
C5 H5 0.9500 n
C6 C7 1.389(5) y
C6 H6 0.9500 n
C7 C9 1.493(4) y
C8 H8A 0.9800 n
C8 H8B 0.9800 n
C8 H8C 0.9800 n
C9 H9A 0.9800 n
C9 H9B 0.9800 n
C9 H9C 0.9800 n
C10 C11 1.386(4) y
C10 C15 1.406(4) y
C11 C12 1.406(4) y
C11 H11 0.9500 n
C12 C13 1.398(4) y
C12 C22 1.540(4) y
C13 C14 1.396(4) y
C13 H13 0.9500 n
C14 C15 1.390(4) y
C14 H14 0.9500 n
C15 C16 1.464(4) y
C16 C17 1.394(4) y
C16 C21 1.407(4) y
C17 C18 1.391(4) y
C17 H17 0.9500 n
C18 C19 1.400(4) y
C18 H18 0.9500 n
C19 C20 1.405(4) y
C19 C26 1.531(4) y
C20 C21 1.399(4) y
C20 H20 0.9500 n
C22 C23 1.529(5) y
C22 C24 1.536(6) y
C22 C25 1.541(5) y
C23 H23A 0.9800 n
C23 H23B 0.9800 n
C23 H23C 0.9800 n
C24 H24A 0.9800 n
C24 H24B 0.9800 n
C24 H24C 0.9800 n
C25 H25A 0.9800 n
C25 H25B 0.9800 n
C25 H25C 0.9800 n
C26 C28 1.532(5) y
C26 C27 1.537(4) y
C26 C29 1.546(5) y
C27 H27A 0.9800 n
C27 H27B 0.9800 n
C27 H27C 0.9800 n
C28 H28A 0.9800 n
C28 H28B 0.9800 n
C28 H28C 0.9800 n
C29 H29A 0.9800 n
C29 H29B 0.9800 n
C29 H29C 0.9800 n

loop_
_cod_changelog_entry_id
_cod_changelog_entry_author
_cod_changelog_entry_date
_cod_changelog_entry_text
1 'Vaitkus, Antanas' 2022-06-28T20:35:00+03:00
;
 Removed the '_chemical_name_systematic' data item that had an incorrect value.
;
